data_4068709
loop_
_publ_author_name
'Lippe, Katrin'
'Gerlach, Daniela'
'Kroke, Edwin'
'Wagler, J\"org'

_publ_section_title
;
 Hypercoordinate Organosilicon Complexes of an ONN&#x2032;O&#x2032;
 Chelating Ligand: Regio- and Diastereoselectivity of Rearrangement
 Reactions in Si&#x2212;Salphen Systems
;
_journal_issue 2
_journal_name_full Organometallics
_journal_page_first 621
_journal_paper_doi 10.1021/om801049q
_journal_volume 28
_journal_year 2009
_chemical_formula_moiety 'C39 H30 N2 O3 Si, C H Cl3'
_chemical_formula_sum 'C40 H31 Cl3 N2 O3 Si'
_chemical_formula_weight 722.11
_chemical_name_systematic
;
 ?
;
_space_group_IT_number 2
_symmetry_cell_setting triclinic
_symmetry_space_group_name_Hall '-P 1'
_symmetry_space_group_name_H-M 'P -1'
_atom_sites_solution_hydrogens geom
_atom_sites_solution_primary direct
_atom_sites_solution_secondary difmap
_audit_creation_method SHELXL-97
_cell_angle_alpha 119.1980(10)
_cell_angle_beta 98.988(2)
_cell_angle_gamma 98.715(2)
_cell_formula_units_Z 2
_cell_length_a 10.9840(6)
_cell_length_b 13.4905(3)
_cell_length_c 13.6978(3)
_cell_measurement_reflns_used 9661
_cell_measurement_temperature 90(2)
_cell_measurement_theta_max 33.46
_cell_measurement_theta_min 2.27
_cell_volume 1687.93(11)
_computing_cell_refinement 'Bruker SMART'
_computing_data_collection 'Bruker SMART'
_computing_data_reduction 'Bruker SAINT'
_computing_molecular_graphics 'ORTEP32 (Farugia)'
_computing_publication_material 'Ciftab (Sheldrick)'
_computing_structure_refinement 'SHELXL-97 (Sheldrick, 1997)'
_computing_structure_solution 'SHELXS-97 (Sheldrick, 1990)'
_diffrn_ambient_temperature 90(2)
_diffrn_measured_fraction_theta_full 0.987
_diffrn_measured_fraction_theta_max 0.987
_diffrn_measurement_device_type 'CCD area detector'
_diffrn_measurement_method 'phi and omega scans'
_diffrn_radiation_monochromator graphite
_diffrn_radiation_source 'fine-focus sealed tube'
_diffrn_radiation_type MoK\a
_diffrn_radiation_wavelength 0.71073
_diffrn_reflns_av_R_equivalents 0.0234
_diffrn_reflns_av_sigmaI/netI 0.0326
_diffrn_reflns_limit_h_max 15
_diffrn_reflns_limit_h_min -15
_diffrn_reflns_limit_k_max 14
_diffrn_reflns_limit_k_min -18
_diffrn_reflns_limit_l_max 19
_diffrn_reflns_limit_l_min -16
_diffrn_reflns_number 25162
_diffrn_reflns_theta_full 30.00
_diffrn_reflns_theta_max 30.00
_diffrn_reflns_theta_min 1.79
_exptl_absorpt_coefficient_mu 0.351
_exptl_absorpt_correction_T_max 0.9332
_exptl_absorpt_correction_T_min 0.8273
_exptl_absorpt_correction_type multi-scan
_exptl_absorpt_process_details SADABS
_exptl_crystal_colour red
_exptl_crystal_density_diffrn 1.421
_exptl_crystal_density_method 'not measured'
_exptl_crystal_description polyhedron
_exptl_crystal_F_000 748
_exptl_crystal_size_max 0.40
_exptl_crystal_size_mid 0.38
_exptl_crystal_size_min 0.20
_refine_diff_density_max 0.527
_refine_diff_density_min -0.570
_refine_diff_density_rms 0.067
_refine_ls_extinction_method none
_refine_ls_goodness_of_fit_ref 1.334
_refine_ls_hydrogen_treatment mixed
_refine_ls_matrix_type full
_refine_ls_number_parameters 447
_refine_ls_number_reflns 9728
_refine_ls_number_restraints 0
_refine_ls_restrained_S_all 1.334
_refine_ls_R_factor_all 0.0579
_refine_ls_R_factor_gt 0.0424
_refine_ls_shift/su_max 0.001
_refine_ls_shift/su_mean 0.000
_refine_ls_structure_factor_coef Fsqd
_refine_ls_weighting_details 'calc w=1/[\s^2^(Fo^2^)+(0.0632P)^2^+0.0000P] where P=(Fo^2^+2Fc^2^)/3'
_refine_ls_weighting_scheme calc
_refine_ls_wR_factor_gt 0.1246
_refine_ls_wR_factor_ref 0.1308
_reflns_number_gt 7728
_reflns_number_total 9728
_reflns_threshold_expression >2sigma(I)
_cod_data_source_file om801049q_si_001.cif
_cod_data_source_block compound_5a
_cod_original_sg_symbol_Hall -P1
_cod_original_sg_symbol_H-M P-1
_cod_database_code 4068709

loop_
_symmetry_equiv_pos_as_xyz
'x, y, z'
'-x, -y, -z'

loop_
_atom_site_label
_atom_site_type_symbol
_atom_site_fract_x
_atom_site_fract_y
_atom_site_fract_z
_atom_site_U_iso_or_equiv
_atom_site_adp_type
_atom_site_occupancy
_atom_site_symmetry_multiplicity
_atom_site_calc_flag
_atom_site_refinement_flags
Si1 Si 0.83274(4) 0.25122(3) 0.12717(3) 0.01141(9) Uani 1 1 d .
N1 N 0.71061(12) 0.31480(11) 0.10530(10) 0.0124(2) Uani 1 1 d .
N2 N 0.80724(12) 0.32501(11) 0.28809(10) 0.0128(2) Uani 1 1 d .
O1 O 0.87281(9) 0.21725(9) 0.00027(9) 0.0138(2) Uani 1 1 d .
O2 O 0.99196(9) 0.30993(9) 0.19391(9) 0.0137(2) Uani 1 1 d .
O3 O 1.35160(10) 0.22021(10) 0.34409(9) 0.0188(2) Uani 1 1 d .
H1 H 0.5788(19) 0.3146(17) -0.0110(16) 0.022(5) Uiso 1 1 d .
C1 C 0.78500(14) 0.17038(13) -0.10292(12) 0.0140(3) Uani 1 1 d .
C2 C 0.80278(16) 0.08068(14) -0.20399(13) 0.0188(3) Uani 1 1 d .
H2 H 0.8753 0.0507 -0.2010 0.023 Uiso 1 1 calc R
C3 C 0.71335(17) 0.03536(15) -0.30940(14) 0.0225(3) Uani 1 1 d .
H3 H 0.7263 -0.0243 -0.3788 0.027 Uiso 1 1 calc R
C4 C 0.60533(16) 0.07647(14) -0.31419(13) 0.0214(3) Uani 1 1 d .
H4 H 0.5433 0.0434 -0.3861 0.026 Uiso 1 1 calc R
C5 C 0.58883(15) 0.16604(14) -0.21334(13) 0.0173(3) Uani 1 1 d .
H5 H 0.5150 0.1943 -0.2164 0.021 Uiso 1 1 calc R
C6 C 0.67928(14) 0.21527(13) -0.10742(12) 0.0136(3) Uani 1 1 d .
C7 C 0.66921(14) 0.32032(13) 0.00085(12) 0.0132(3) Uani 1 1 d .
C8 C 0.65956(14) 0.37943(13) 0.19684(12) 0.0130(3) Uani 1 1 d .
C9 C 0.56905(14) 0.44126(13) 0.19435(13) 0.0163(3) Uani 1 1 d .
H9 H 0.5350 0.4396 0.1252 0.020 Uiso 1 1 calc R
C10 C 0.52880(15) 0.50528(14) 0.29329(14) 0.0179(3) Uani 1 1 d .
H10 H 0.4658 0.5457 0.2906 0.022 Uiso 1 1 calc R
C11 C 0.57949(15) 0.51079(14) 0.39572(14) 0.0175(3) Uani 1 1 d .
H11 H 0.5519 0.5556 0.4628 0.021 Uiso 1 1 calc R
C12 C 0.67064(14) 0.45086(13) 0.40031(13) 0.0158(3) Uani 1 1 d .
H12 H 0.7064 0.4555 0.4707 0.019 Uiso 1 1 calc R
C13 C 0.70918(13) 0.38380(12) 0.30077(12) 0.0127(3) Uani 1 1 d .
C14 C 1.05081(13) 0.28751(12) 0.27224(12) 0.0126(3) Uani 1 1 d .
C15 C 1.17209(14) 0.27037(13) 0.26817(13) 0.0150(3) Uani 1 1 d .
H15 H 1.2113 0.2777 0.2141 0.018 Uiso 1 1 calc R
C16 C 1.23547(14) 0.24246(13) 0.34379(13) 0.0154(3) Uani 1 1 d .
C17 C 1.17950(15) 0.23502(14) 0.42655(13) 0.0177(3) Uani 1 1 d .
H17 H 1.2238 0.2175 0.4791 0.021 Uiso 1 1 calc R
C18 C 1.06117(14) 0.25321(13) 0.43072(13) 0.0164(3) Uani 1 1 d .
H18 H 1.0236 0.2472 0.4862 0.020 Uiso 1 1 calc R
C19 C 0.99272(14) 0.28079(13) 0.35480(12) 0.0139(3) Uani 1 1 d .
C20 C 0.87312(14) 0.31003(13) 0.36672(12) 0.0131(3) Uani 1 1 d .
C21 C 0.82526(14) 0.31806(13) 0.46557(12) 0.0136(3) Uani 1 1 d .
C22 C 0.71387(15) 0.23517(14) 0.44031(13) 0.0167(3) Uani 1 1 d .
H22 H 0.6698 0.1774 0.3619 0.020 Uiso 1 1 calc R
C23 C 0.66706(16) 0.23668(15) 0.52924(14) 0.0209(3) Uani 1 1 d .
H23 H 0.5915 0.1797 0.5119 0.025 Uiso 1 1 calc R
C24 C 0.73113(16) 0.32174(15) 0.64369(14) 0.0203(3) Uani 1 1 d .
H24 H 0.6997 0.3223 0.7047 0.024 Uiso 1 1 calc R
C25 C 0.84050(15) 0.40573(14) 0.66967(13) 0.0173(3) Uani 1 1 d .
H25 H 0.8822 0.4653 0.7481 0.021 Uiso 1 1 calc R
C26 C 0.88951(14) 0.40303(13) 0.58082(13) 0.0155(3) Uani 1 1 d .
H26 H 0.9664 0.4588 0.5986 0.019 Uiso 1 1 calc R
C27 C 1.39638(15) 0.19449(16) 0.24363(14) 0.0226(3) Uani 1 1 d .
H27A H 1.3295 0.1338 0.1737 0.034 Uiso 1 1 calc R
H27B H 1.4729 0.1661 0.2478 0.034 Uiso 1 1 calc R
H27C H 1.4174 0.2661 0.2407 0.034 Uiso 1 1 calc R
C28 C 0.77933(14) 0.09864(13) 0.09845(12) 0.0129(3) Uani 1 1 d .
C29 C 0.86160(15) 0.02504(13) 0.07280(13) 0.0168(3) Uani 1 1 d .
H29 H 0.9456 0.0542 0.0720 0.020 Uiso 1 1 calc R
C30 C 0.82398(17) -0.08933(14) 0.04849(14) 0.0213(3) Uani 1 1 d .
H30 H 0.8817 -0.1375 0.0315 0.026 Uiso 1 1 calc R
C31 C 0.70103(16) -0.13302(14) 0.04909(14) 0.0215(3) Uani 1 1 d .
H31 H 0.6745 -0.2112 0.0326 0.026 Uiso 1 1 calc R
C32 C 0.61742(16) -0.06217(15) 0.07383(14) 0.0214(3) Uani 1 1 d .
H32 H 0.5333 -0.0919 0.0739 0.026 Uiso 1 1 calc R
C33 C 0.65654(15) 0.05241(14) 0.09850(13) 0.0168(3) Uani 1 1 d .
H33 H 0.5986 0.1004 0.1158 0.020 Uiso 1 1 calc R
C34 C 0.74008(14) 0.43384(13) 0.01273(12) 0.0137(3) Uani 1 1 d .
C35 C 0.68596(15) 0.47119(14) -0.05796(13) 0.0177(3) Uani 1 1 d .
H35 H 0.6016 0.4306 -0.1071 0.021 Uiso 1 1 calc R
C36 C 0.75368(16) 0.56721(14) -0.05776(14) 0.0204(3) Uani 1 1 d .
H36 H 0.7160 0.5911 -0.1073 0.024 Uiso 1 1 calc R
C37 C 0.87626(16) 0.62806(14) 0.01475(15) 0.0210(3) Uani 1 1 d .
H37 H 0.9236 0.6923 0.0136 0.025 Uiso 1 1 calc R
C38 C 0.92925(15) 0.59441(14) 0.08899(15) 0.0217(3) Uani 1 1 d .
H38 H 1.0121 0.6373 0.1406 0.026 Uiso 1 1 calc R
C39 C 0.86160(15) 0.49818(14) 0.08811(14) 0.0193(3) Uani 1 1 d .
H39 H 0.8985 0.4759 0.1394 0.023 Uiso 1 1 calc R
Cl1 Cl 0.71508(4) 0.72061(4) 0.27128(4) 0.03320(12) Uani 1 1 d .
Cl2 Cl 0.97799(4) 0.85954(4) 0.36455(4) 0.03336(12) Uani 1 1 d .
Cl3 Cl 0.77324(5) 0.97233(4) 0.36878(5) 0.04530(15) Uani 1 1 d .
C40 C 0.82316(17) 0.84427(16) 0.29216(15) 0.0265(4) Uani 1 1 d .
H40 H 0.8249 0.8318 0.2142 0.032 Uiso 1 1 calc R

loop_
_atom_site_aniso_label
_atom_site_aniso_U_11
_atom_site_aniso_U_22
_atom_site_aniso_U_33
_atom_site_aniso_U_23
_atom_site_aniso_U_13
_atom_site_aniso_U_12
Si1 0.01061(18) 0.01184(19) 0.01122(19) 0.00595(16) 0.00282(14) 0.00192(14)
N1 0.0134(6) 0.0140(6) 0.0104(6) 0.0067(5) 0.0028(4) 0.0042(5)
N2 0.0131(6) 0.0131(6) 0.0121(6) 0.0067(5) 0.0031(4) 0.0032(5)
O1 0.0120(5) 0.0174(5) 0.0119(5) 0.0080(4) 0.0036(4) 0.0026(4)
O2 0.0113(5) 0.0164(5) 0.0143(5) 0.0094(4) 0.0022(4) 0.0023(4)
O3 0.0134(5) 0.0255(6) 0.0172(5) 0.0103(5) 0.0036(4) 0.0078(4)
C1 0.0158(7) 0.0126(6) 0.0123(7) 0.0065(6) 0.0032(5) 0.0006(5)
C2 0.0230(8) 0.0171(7) 0.0160(7) 0.0077(6) 0.0067(6) 0.0061(6)
C3 0.0331(9) 0.0165(7) 0.0140(7) 0.0056(6) 0.0062(6) 0.0050(7)
C4 0.0264(8) 0.0179(7) 0.0129(7) 0.0070(6) -0.0015(6) -0.0014(6)
C5 0.0164(7) 0.0173(7) 0.0168(7) 0.0099(6) 0.0010(6) 0.0003(6)
C6 0.0155(7) 0.0116(6) 0.0128(7) 0.0069(6) 0.0034(5) 0.0000(5)
C7 0.0118(7) 0.0160(7) 0.0117(6) 0.0080(6) 0.0015(5) 0.0024(5)
C8 0.0130(6) 0.0118(6) 0.0133(7) 0.0063(6) 0.0043(5) 0.0012(5)
C9 0.0163(7) 0.0185(7) 0.0164(7) 0.0106(6) 0.0042(6) 0.0059(6)
C10 0.0160(7) 0.0181(7) 0.0215(8) 0.0106(6) 0.0058(6) 0.0079(6)
C11 0.0184(7) 0.0169(7) 0.0172(7) 0.0074(6) 0.0082(6) 0.0069(6)
C12 0.0172(7) 0.0159(7) 0.0134(7) 0.0069(6) 0.0043(5) 0.0047(6)
C13 0.0114(6) 0.0119(6) 0.0137(7) 0.0059(6) 0.0033(5) 0.0023(5)
C14 0.0119(6) 0.0107(6) 0.0131(6) 0.0057(5) 0.0010(5) 0.0014(5)
C15 0.0128(7) 0.0151(7) 0.0143(7) 0.0062(6) 0.0035(5) 0.0014(5)
C16 0.0116(7) 0.0149(7) 0.0158(7) 0.0058(6) 0.0013(5) 0.0034(5)
C17 0.0184(7) 0.0198(7) 0.0157(7) 0.0096(6) 0.0033(6) 0.0076(6)
C18 0.0187(7) 0.0181(7) 0.0141(7) 0.0090(6) 0.0048(6) 0.0071(6)
C19 0.0146(7) 0.0133(7) 0.0127(7) 0.0063(6) 0.0030(5) 0.0031(5)
C20 0.0144(7) 0.0118(6) 0.0116(6) 0.0053(5) 0.0038(5) 0.0022(5)
C21 0.0141(7) 0.0151(7) 0.0137(7) 0.0085(6) 0.0045(5) 0.0048(5)
C22 0.0168(7) 0.0158(7) 0.0145(7) 0.0066(6) 0.0024(6) 0.0026(6)
C23 0.0202(8) 0.0201(8) 0.0233(8) 0.0122(7) 0.0085(6) 0.0015(6)
C24 0.0238(8) 0.0227(8) 0.0177(7) 0.0121(7) 0.0092(6) 0.0063(6)
C25 0.0184(7) 0.0191(7) 0.0127(7) 0.0072(6) 0.0039(6) 0.0052(6)
C26 0.0149(7) 0.0161(7) 0.0153(7) 0.0084(6) 0.0033(5) 0.0032(6)
C27 0.0149(7) 0.0312(9) 0.0216(8) 0.0129(7) 0.0063(6) 0.0080(7)
C28 0.0138(7) 0.0141(7) 0.0098(6) 0.0061(6) 0.0025(5) 0.0024(5)
C29 0.0144(7) 0.0175(7) 0.0160(7) 0.0074(6) 0.0029(5) 0.0035(6)
C30 0.0268(8) 0.0156(7) 0.0188(8) 0.0079(6) 0.0014(6) 0.0072(6)
C31 0.0294(9) 0.0137(7) 0.0177(7) 0.0090(6) -0.0003(6) -0.0004(6)
C32 0.0209(8) 0.0207(8) 0.0206(8) 0.0119(7) 0.0039(6) -0.0023(6)
C33 0.0161(7) 0.0177(7) 0.0170(7) 0.0093(6) 0.0055(6) 0.0036(6)
C34 0.0152(7) 0.0133(7) 0.0132(7) 0.0068(6) 0.0056(5) 0.0044(5)
C35 0.0196(7) 0.0169(7) 0.0157(7) 0.0087(6) 0.0024(6) 0.0046(6)
C36 0.0282(9) 0.0177(7) 0.0202(8) 0.0123(7) 0.0081(6) 0.0087(6)
C37 0.0223(8) 0.0168(7) 0.0287(9) 0.0132(7) 0.0131(7) 0.0063(6)
C38 0.0162(7) 0.0179(8) 0.0298(9) 0.0123(7) 0.0049(6) 0.0028(6)
C39 0.0171(7) 0.0178(7) 0.0228(8) 0.0119(7) 0.0019(6) 0.0033(6)
Cl1 0.0294(2) 0.0281(2) 0.0373(3) 0.0156(2) 0.00666(19) 0.00284(18)
Cl2 0.0271(2) 0.0345(3) 0.0303(2) 0.0136(2) 0.00192(18) 0.00437(19)
Cl3 0.0429(3) 0.0270(2) 0.0446(3) 0.0082(2) -0.0078(2) 0.0114(2)
C40 0.0297(9) 0.0263(9) 0.0198(8) 0.0120(7) 0.0008(7) 0.0037(7)

loop_
_atom_type_symbol
_atom_type_description
_atom_type_scat_dispersion_real
_atom_type_scat_dispersion_imag
_atom_type_scat_source
C C 0.0033 0.0016 'International Tables Vol C Tables 4.2.6.8 and 6.1.1.4'
H H 0.0000 0.0000 'International Tables Vol C Tables 4.2.6.8 and 6.1.1.4'
N N 0.0061 0.0033 'International Tables Vol C Tables 4.2.6.8 and 6.1.1.4'
O O 0.0106 0.0060 'International Tables Vol C Tables 4.2.6.8 and 6.1.1.4'
Si Si 0.0817 0.0704 'International Tables Vol C Tables 4.2.6.8 and 6.1.1.4'
Cl Cl 0.1484 0.1585 'International Tables Vol C Tables 4.2.6.8 and 6.1.1.4'

loop_
_geom_angle_atom_site_label_1
_geom_angle_atom_site_label_2
_geom_angle_atom_site_label_3
_geom_angle
O2 Si1 O1 86.58(5)
O2 Si1 N1 131.89(6)
O1 Si1 N1 95.63(5)
O2 Si1 C28 110.94(6)
O1 Si1 C28 98.95(6)
N1 Si1 C28 116.07(6)
O2 Si1 N2 86.23(5)
O1 Si1 N2 168.12(5)
N1 Si1 N2 82.23(5)
C28 Si1 N2 92.46(6)
C8 N1 C7 115.37(12)
C8 N1 Si1 119.61(9)
C7 N1 Si1 124.40(10)
C20 N2 C13 126.54(12)
C20 N2 Si1 120.40(10)
C13 N2 Si1 112.93(9)
C1 O1 Si1 123.30(9)
C14 O2 Si1 121.79(9)
C16 O3 C27 117.26(12)
O1 C1 C6 119.54(13)
O1 C1 C2 120.09(14)
C6 C1 C2 120.34(14)
C3 C2 C1 119.38(15)
C3 C2 H2 120.3
C1 C2 H2 120.3
C4 C3 C2 120.70(15)
C4 C3 H3 119.7
C2 C3 H3 119.7
C5 C4 C3 119.46(14)
C5 C4 H4 120.3
C3 C4 H4 120.3
C4 C5 C6 120.75(15)
C4 C5 H5 119.6
C6 C5 H5 119.6
C1 C6 C5 119.28(14)
C1 C6 C7 119.27(13)
C5 C6 C7 121.35(14)
N1 C7 C6 112.56(12)
N1 C7 C34 112.81(12)
C6 C7 C34 109.98(12)
N1 C7 H1 106.4(11)
C6 C7 H1 104.6(11)
C34 C7 H1 110.0(11)
N1 C8 C9 125.76(13)
N1 C8 C13 115.24(13)
C9 C8 C13 118.96(13)
C10 C9 C8 119.92(13)
C10 C9 H9 120.0
C8 C9 H9 120.0
C11 C10 C9 120.83(14)
C11 C10 H10 119.6
C9 C10 H10 119.6
C10 C11 C12 120.11(14)
C10 C11 H11 119.9
C12 C11 H11 119.9
C11 C12 C13 119.54(14)
C11 C12 H12 120.2
C13 C12 H12 120.2
C12 C13 C8 120.59(13)
C12 C13 N2 129.08(13)
C8 C13 N2 109.90(12)
O2 C14 C15 116.94(13)
O2 C14 C19 122.13(13)
C15 C14 C19 120.94(13)
C16 C15 C14 119.55(13)
C16 C15 H15 120.2
C14 C15 H15 120.2
O3 C16 C15 124.09(14)
O3 C16 C17 115.38(13)
C15 C16 C17 120.52(14)
C18 C17 C16 119.48(14)
C18 C17 H17 120.3
C16 C17 H17 120.3
C17 C18 C19 121.91(14)
C17 C18 H18 119.0
C19 C18 H18 119.0
C14 C19 C18 117.56(13)
C14 C19 C20 120.89(13)
C18 C19 C20 121.37(13)
N2 C20 C19 119.25(13)
N2 C20 C21 121.99(13)
C19 C20 C21 118.72(12)
C26 C21 C22 119.76(13)
C26 C21 C20 122.31(13)
C22 C21 C20 117.92(13)
C23 C22 C21 120.27(14)
C23 C22 H22 119.9
C21 C22 H22 119.9
C22 C23 C24 119.68(15)
C22 C23 H23 120.2
C24 C23 H23 120.2
C25 C24 C23 120.52(14)
C25 C24 H24 119.7
C23 C24 H24 119.7
C24 C25 C26 120.02(14)
C24 C25 H25 120.0
C26 C25 H25 120.0
C25 C26 C21 119.71(14)
C25 C26 H26 120.1
C21 C26 H26 120.1
O3 C27 H27A 109.5
O3 C27 H27B 109.5
H27A C27 H27B 109.5
O3 C27 H27C 109.5
H27A C27 H27C 109.5
H27B C27 H27C 109.5
C29 C28 C33 117.34(13)
C29 C28 Si1 120.39(11)
C33 C28 Si1 122.24(11)
C30 C29 C28 121.82(14)
C30 C29 H29 119.1
C28 C29 H29 119.1
C29 C30 C31 119.56(15)
C29 C30 H30 120.2
C31 C30 H30 120.2
C32 C31 C30 119.84(15)
C32 C31 H31 120.1
C30 C31 H31 120.1
C31 C32 C33 120.00(15)
C31 C32 H32 120.0
C33 C32 H32 120.0
C32 C33 C28 121.44(15)
C32 C33 H33 119.3
C28 C33 H33 119.3
C35 C34 C39 118.52(14)
C35 C34 C7 119.52(13)
C39 C34 C7 121.86(13)
C34 C35 C36 120.86(15)
C34 C35 H35 119.6
C36 C35 H35 119.6
C37 C36 C35 120.04(14)
C37 C36 H36 120.0
C35 C36 H36 120.0
C38 C37 C36 119.57(14)
C38 C37 H37 120.2
C36 C37 H37 120.2
C37 C38 C39 120.19(15)
C37 C38 H38 119.9
C39 C38 H38 119.9
C38 C39 C34 120.74(14)
C38 C39 H39 119.6
C34 C39 H39 119.6
Cl3 C40 Cl2 110.87(10)
Cl3 C40 Cl1 110.71(10)
Cl2 C40 Cl1 110.50(9)
Cl3 C40 H40 108.2
Cl2 C40 H40 108.2
Cl1 C40 H40 108.2

loop_
_geom_bond_atom_site_label_1
_geom_bond_atom_site_label_2
_geom_bond_distance
Si1 O2 1.7017(11)
Si1 O1 1.7171(11)
Si1 N1 1.7604(13)
Si1 C28 1.8728(15)
Si1 N2 2.0161(13)
N1 C8 1.3957(19)
N1 C7 1.4732(17)
N2 C20 1.3182(18)
N2 C13 1.4150(19)
O1 C1 1.3583(17)
O2 C14 1.3488(16)
O3 C16 1.3538(18)
O3 C27 1.4329(19)
C1 C6 1.395(2)
C1 C2 1.393(2)
C2 C3 1.392(2)
C2 H2 0.9500
C3 C4 1.389(2)
C3 H3 0.9500
C4 C5 1.385(2)
C4 H4 0.9500
C5 C6 1.394(2)
C5 H5 0.9500
C6 C7 1.506(2)
C7 C34 1.528(2)
C7 H1 0.966(19)
C8 C9 1.398(2)
C8 C13 1.4118(19)
C9 C10 1.392(2)
C9 H9 0.9500
C10 C11 1.388(2)
C10 H10 0.9500
C11 C12 1.391(2)
C11 H11 0.9500
C12 C13 1.396(2)
C12 H12 0.9500
C14 C15 1.391(2)
C14 C19 1.415(2)
C15 C16 1.391(2)
C15 H15 0.9500
C16 C17 1.408(2)
C17 C18 1.363(2)
C17 H17 0.9500
C18 C19 1.4153(19)
C18 H18 0.9500
C19 C20 1.439(2)
C20 C21 1.4893(19)
C21 C26 1.395(2)
C21 C22 1.394(2)
C22 C23 1.387(2)
C22 H22 0.9500
C23 C24 1.387(2)
C23 H23 0.9500
C24 C25 1.383(2)
C24 H24 0.9500
C25 C26 1.393(2)
C25 H25 0.9500
C26 H26 0.9500
C27 H27A 0.9800
C27 H27B 0.9800
C27 H27C 0.9800
C28 C29 1.399(2)
C28 C33 1.398(2)
C29 C30 1.387(2)
C29 H29 0.9500
C30 C31 1.392(2)
C30 H30 0.9500
C31 C32 1.385(2)
C31 H31 0.9500
C32 C33 1.390(2)
C32 H32 0.9500
C33 H33 0.9500
C34 C35 1.390(2)
C34 C39 1.395(2)
C35 C36 1.391(2)
C35 H35 0.9500
C36 C37 1.387(2)
C36 H36 0.9500
C37 C38 1.387(2)
C37 H37 0.9500
C38 C39 1.388(2)
C38 H38 0.9500
C39 H39 0.9500
Cl1 C40 1.7613(18)
Cl2 C40 1.7566(18)
Cl3 C40 1.7563(19)
C40 H40 1.0000

loop_
_geom_torsion_atom_site_label_1
_geom_torsion_atom_site_label_2
_geom_torsion_atom_site_label_3
_geom_torsion_atom_site_label_4
_geom_torsion
O2 Si1 N1 C8 -77.22(13)
O1 Si1 N1 C8 -167.67(11)
C28 Si1 N1 C8 89.49(12)
N2 Si1 N1 C8 0.56(11)
O2 Si1 N1 C7 93.29(12)
O1 Si1 N1 C7 2.84(12)
C28 Si1 N1 C7 -100.00(12)
N2 Si1 N1 C7 171.07(12)
O2 Si1 N2 C20 -49.32(11)
O1 Si1 N2 C20 -102.2(3)
N1 Si1 N2 C20 177.50(12)
C28 Si1 N2 C20 61.51(12)
O2 Si1 N2 C13 134.60(10)
O1 Si1 N2 C13 81.7(3)
N1 Si1 N2 C13 1.42(10)
C28 Si1 N2 C13 -114.56(10)
O2 Si1 O1 C1 -174.63(11)
N1 Si1 O1 C1 -42.86(12)
C28 Si1 O1 C1 74.70(12)
N2 Si1 O1 C1 -121.8(3)
O1 Si1 O2 C14 -133.97(11)
N1 Si1 O2 C14 131.53(11)
C28 Si1 O2 C14 -35.70(12)
N2 Si1 O2 C14 55.49(11)
Si1 O1 C1 C6 43.57(17)
Si1 O1 C1 C2 -138.49(12)
O1 C1 C2 C3 -178.60(14)
C6 C1 C2 C3 -0.7(2)
C1 C2 C3 C4 -1.7(2)
C2 C3 C4 C5 2.0(2)
C3 C4 C5 C6 0.0(2)
O1 C1 C6 C5 -179.36(13)
C2 C1 C6 C5 2.7(2)
O1 C1 C6 C7 4.13(19)
C2 C1 C6 C7 -173.81(13)
C4 C5 C6 C1 -2.4(2)
C4 C5 C6 C7 174.04(13)
C8 N1 C7 C6 -155.86(12)
Si1 N1 C7 C6 33.28(16)
C8 N1 C7 C34 78.96(16)
Si1 N1 C7 C34 -91.90(14)
C1 C6 C7 N1 -40.30(17)
C5 C6 C7 N1 143.27(13)
C1 C6 C7 C34 86.41(15)
C5 C6 C7 C34 -90.03(16)
C7 N1 C8 C9 4.0(2)
Si1 N1 C8 C9 175.32(12)
C7 N1 C8 C13 -173.83(12)
Si1 N1 C8 C13 -2.49(17)
N1 C8 C9 C10 -178.08(14)
C13 C8 C9 C10 -0.4(2)
C8 C9 C10 C11 1.4(2)
C9 C10 C11 C12 -0.7(2)
C10 C11 C12 C13 -1.0(2)
C11 C12 C13 C8 2.0(2)
C11 C12 C13 N2 173.76(14)
N1 C8 C13 C12 176.59(13)
C9 C8 C13 C12 -1.4(2)
N1 C8 C13 N2 3.42(17)
C9 C8 C13 N2 -174.54(12)
C20 N2 C13 C12 8.9(2)
Si1 N2 C13 C12 -175.35(13)
C20 N2 C13 C8 -178.72(13)
Si1 N2 C13 C8 -2.93(14)
Si1 O2 C14 C15 140.38(11)
Si1 O2 C14 C19 -39.26(18)
O2 C14 C15 C16 -177.53(13)
C19 C14 C15 C16 2.1(2)
C27 O3 C16 C15 -16.5(2)
C27 O3 C16 C17 163.14(14)
C14 C15 C16 O3 177.67(14)
C14 C15 C16 C17 -2.0(2)
O3 C16 C17 C18 -178.40(14)
C15 C16 C17 C18 1.3(2)
C16 C17 C18 C19 -0.7(2)
O2 C14 C19 C18 178.10(13)
C15 C14 C19 C18 -1.5(2)
O2 C14 C19 C20 -6.7(2)
C15 C14 C19 C20 173.72(13)
C17 C18 C19 C14 0.8(2)
C17 C18 C19 C20 -174.40(15)
C13 N2 C20 C19 -161.46(13)
Si1 N2 C20 C19 23.03(18)
C13 N2 C20 C21 20.9(2)
Si1 N2 C20 C21 -154.64(11)
C14 C19 C20 N2 10.8(2)
C18 C19 C20 N2 -174.11(13)
C14 C19 C20 C21 -171.42(13)
C18 C19 C20 C21 3.6(2)
N2 C20 C21 C26 -117.61(16)
C19 C20 C21 C26 64.70(19)
N2 C20 C21 C22 63.97(19)
C19 C20 C21 C22 -113.72(16)
C26 C21 C22 C23 -0.2(2)
C20 C21 C22 C23 178.24(14)
C21 C22 C23 C24 0.5(2)
C22 C23 C24 C25 0.7(3)
C23 C24 C25 C26 -2.1(2)
C24 C25 C26 C21 2.4(2)
C22 C21 C26 C25 -1.2(2)
C20 C21 C26 C25 -179.60(14)
O2 Si1 C28 C29 -33.28(13)
O1 Si1 C28 C29 56.47(12)
N1 Si1 C28 C29 157.28(11)
N2 Si1 C28 C29 -120.18(12)
O2 Si1 C28 C33 148.44(11)
O1 Si1 C28 C33 -121.81(12)
N1 Si1 C28 C33 -21.00(14)
N2 Si1 C28 C33 61.55(12)
C33 C28 C29 C30 -0.1(2)
Si1 C28 C29 C30 -178.50(12)
C28 C29 C30 C31 0.2(2)
C29 C30 C31 C32 0.0(2)
C30 C31 C32 C33 -0.3(2)
C31 C32 C33 C28 0.4(2)
C29 C28 C33 C32 -0.1(2)
Si1 C28 C33 C32 178.19(12)
N1 C7 C34 C35 -158.56(13)
C6 C7 C34 C35 74.88(17)
N1 C7 C34 C39 25.2(2)
C6 C7 C34 C39 -101.34(16)
C39 C34 C35 C36 3.0(2)
C7 C34 C35 C36 -173.31(14)
C34 C35 C36 C37 -0.9(2)
C35 C36 C37 C38 -1.7(2)
C36 C37 C38 C39 2.0(2)
C37 C38 C39 C34 0.2(3)
C35 C34 C39 C38 -2.7(2)
C7 C34 C39 C38 173.54(15)
